data_2210124
loop_
_publ_author_name
'Kruszynski, Rafal'
'Trzesowska, Agata'
'Czestkowski, Wojciech'
'Bartczak, Tadeusz J.'
'Mikiciuk-Olasik, El\.zbieta'

_publ_section_title
;
 4-(2-Benzylaminoacetyl)-1,2,3,4-tetrahydroquinoxalin-2-one
;
_journal_coeditor_code BT2171
_journal_issue 9
_journal_name_full 'Acta Crystallographica Section E'
_journal_page_first o3974
_journal_page_last o3976
_journal_paper_doi 10.1107/S1600536806032661
_journal_volume 62
_journal_year 2006
_chemical_formula_iupac 'C17 H17 N3 O2'
_chemical_formula_moiety 'C17 H17 N3 O2'
_chemical_formula_sum 'C17 H17 N3 O2'
_chemical_formula_weight 295.34
_chemical_name_systematic
;
4-(2-Benzylaminoacetyl)-1,2,3,4-tetrahydroquinoxalin-2-one
;
_space_group_IT_number 2
_symmetry_cell_setting triclinic
_symmetry_space_group_name_Hall '-P 1'
_symmetry_space_group_name_H-M 'P -1'
_atom_sites_solution_hydrogens mixed
_atom_sites_solution_primary direct
_atom_sites_solution_secondary direct
_audit_creation_method SHELXL-97
_cell_angle_alpha 110.77(3)
_cell_angle_beta 93.16(3)
_cell_angle_gamma 96.04(3)
_cell_formula_units_Z 2
_cell_length_a 4.7010(10)
_cell_length_b 12.415(2)
_cell_length_c 14.083(3)
_cell_measurement_reflns_used 99
_cell_measurement_temperature 291.0(3)
_cell_measurement_theta_max 50
_cell_measurement_theta_min 4
_cell_volume 760.5(3)
_computing_cell_refinement 'KM-4 Software'
_computing_data_collection 'KM-4 Software (Kuma, 1993)'
_computing_data_reduction 'DATAPROC (Ga\/ldecki <i>et al.</i>,  1998)'
_computing_molecular_graphics
;
XP in SHELXTL/PC (Sheldrick, 1990b)
ORTEP-3 (Version 1.062; Farrugia, 1997) and
MERCURY (Version 1.4; Macrae <i>et al.</i>,  2006)
;
_computing_publication_material
;
SHELXL97 and PLATON (Spek, 2003)
;
_computing_structure_refinement 'SHELXL97 (Sheldrick, 1997)'
_computing_structure_solution 'SHELXS97 (Sheldrick, 1990a)'
_diffrn_ambient_temperature 291.0(3)
_diffrn_measured_fraction_theta_full 0.967
_diffrn_measured_fraction_theta_max 0.960
_diffrn_measurement_device_type 'Kuma KM-4'
_diffrn_measurement_method \w--2\q
_diffrn_radiation_monochromator graphite
_diffrn_radiation_source 'fine-focus sealed tube'
_diffrn_radiation_type CuK\a
_diffrn_radiation_wavelength 1.54178
_diffrn_reflns_av_R_equivalents 0.0247
_diffrn_reflns_av_sigmaI/netI 0.0131
_diffrn_reflns_limit_h_max 5
_diffrn_reflns_limit_h_min -5
_diffrn_reflns_limit_k_max 15
_diffrn_reflns_limit_k_min -7
_diffrn_reflns_limit_l_max 16
_diffrn_reflns_limit_l_min -17
_diffrn_reflns_number 3332
_diffrn_reflns_theta_full 67.00
_diffrn_reflns_theta_max 80.71
_diffrn_reflns_theta_min 3.37
_diffrn_standards_decay_% 11.2
_diffrn_standards_interval_count 100
_diffrn_standards_number 3
_exptl_absorpt_coefficient_mu 0.701
_exptl_absorpt_correction_T_max 0.820
_exptl_absorpt_correction_T_min 0.784
_exptl_absorpt_correction_type psi-scan
_exptl_absorpt_process_details '(North <i>et al.</i>,  1968)'
_exptl_crystal_colour colourless
_exptl_crystal_density_diffrn 1.290
_exptl_crystal_density_method 'not measured'
_exptl_crystal_description prism
_exptl_crystal_F_000 312
_exptl_crystal_size_max 0.35
_exptl_crystal_size_mid 0.31
_exptl_crystal_size_min 0.27
_refine_diff_density_max 0.165
_refine_diff_density_min -0.230
_refine_ls_extinction_method none
_refine_ls_goodness_of_fit_ref 1.129
_refine_ls_hydrogen_treatment constr
_refine_ls_matrix_type full
_refine_ls_number_parameters 199
_refine_ls_number_reflns 3191
_refine_ls_number_restraints 0
_refine_ls_restrained_S_all 1.129
_refine_ls_R_factor_all 0.0511
_refine_ls_R_factor_gt 0.0444
_refine_ls_shift/su_max 0.000
_refine_ls_shift/su_mean 0.000
_refine_ls_structure_factor_coef Fsqd
_refine_ls_weighting_details 'w=1/[\s^2^(Fo^2^)+(0.077P)^2^+0.1995P] where P=(Fo^2^+2Fc^2^)/3'
_refine_ls_weighting_scheme calc
_refine_ls_wR_factor_gt 0.1388
_refine_ls_wR_factor_ref 0.1554
_reflns_number_gt 2835
_reflns_number_total 3191
_reflns_threshold_expression I>2\s(I)
_cod_data_source_file bt2171.cif
_cod_data_source_block II
_cod_database_code 2210124
_cod_database_fobs_code 2210124

loop_
_symmetry_equiv_pos_as_xyz
'x, y, z'
'-x, -y, -z'

loop_
_atom_site_type_symbol
_atom_site_label
_atom_site_fract_x
_atom_site_fract_y
_atom_site_fract_z
_atom_site_U_iso_or_equiv
_atom_site_adp_type
_atom_site_calc_flag
_atom_site_refinement_flags
_atom_site_occupancy
_atom_site_disorder_assembly
_atom_site_disorder_group
N N1 0.4465(3) 0.46485(11) 0.26107(9) 0.0411(3) Uani d . 1 . .
O O1 0.0468(3) 0.60225(11) 0.12859(9) 0.0595(4) Uani d . 1 . .
O O11 0.2272(3) 0.53381(10) 0.40433(9) 0.0605(4) Uani d . 1 . .
N N2 0.2493(3) 0.43696(11) 0.06757(10) 0.0469(3) Uani d . 1 . .
H H2N 0.1514 0.4216 0.0080 0.056 Uiso d R 1 . .
N N3 0.1126(3) 0.32776(11) 0.42530(9) 0.0444(3) Uani d . 1 . .
H H3N 0.0938 0.3986 0.4713 0.053 Uiso d R 1 . .
C C1 0.5428(3) 0.37455(13) 0.17962(11) 0.0392(3) Uani d . 1 . .
C C2 0.7312(4) 0.30156(15) 0.19305(12) 0.0472(4) Uani d . 1 . .
H H2 0.8084 0.3115 0.2583 0.057 Uiso calc R 1 . .
C C3 0.8046(4) 0.21369(17) 0.10903(14) 0.0566(4) Uani d . 1 . .
H H3 0.9268 0.1632 0.1183 0.068 Uiso calc R 1 . .
C C4 0.6979(4) 0.20048(17) 0.01168(14) 0.0592(5) Uani d . 1 . .
H H4 0.7476 0.1411 -0.0444 0.071 Uiso calc R 1 . .
C C5 0.5179(4) 0.27530(15) -0.00244(12) 0.0517(4) Uani d . 1 . .
H H5 0.4490 0.2672 -0.0681 0.062 Uiso calc R 1 . .
C C6 0.4390(3) 0.36271(13) 0.08095(11) 0.0420(3) Uani d . 1 . .
C C7 0.2157(4) 0.53793(13) 0.14071(12) 0.0456(4) Uani d . 1 . .
C C8 0.4070(4) 0.56881(13) 0.23882(12) 0.0485(4) Uani d . 1 . .
H H8A 0.5924 0.6071 0.2330 0.058 Uiso calc R 1 . .
H H8B 0.3214 0.6225 0.2945 0.058 Uiso calc R 1 . .
C C11 0.3340(3) 0.45355(13) 0.34560(10) 0.0411(3) Uani d . 1 . .
C C12 0.3461(3) 0.34270(13) 0.36611(11) 0.0422(3) Uani d . 1 . .
H H12A 0.3291 0.2771 0.3021 0.051 Uiso calc R 1 . .
H H12B 0.5289 0.3465 0.4035 0.051 Uiso calc R 1 . .
C C13 0.1512(5) 0.24340(15) 0.47346(12) 0.0554(4) Uani d . 1 . .
H H13A 0.0177 0.2518 0.5249 0.067 Uiso calc R 1 . .
H H13B 0.3445 0.2603 0.5076 0.067 Uiso calc R 1 . .
C C14 0.1048(4) 0.11929(15) 0.39918(13) 0.0503(4) Uani d . 1 . .
C C17 0.0146(7) -0.1107(2) 0.2654(2) 0.0886(8) Uani d . 1 . .
H H17 -0.0175 -0.1874 0.2201 0.106 Uiso calc R 1 A 1
C C15' -0.041(2) 0.0839(7) 0.3020(6) 0.0552(16) Uani d P 0.480(17) B 2
H H15' -0.1176 0.1395 0.2818 0.066 Uiso calc PR 0.480(17) B 2
C C16' -0.078(2) -0.0291(7) 0.2348(7) 0.072(2) Uani d P 0.480(17) B 2
H H16' -0.1655 -0.0486 0.1690 0.086 Uiso calc PR 0.480(17) B 2
C C18' 0.143(3) -0.0844(7) 0.3605(9) 0.085(2) Uani d P 0.480(17) B 2
H H18' 0.2015 -0.1430 0.3805 0.103 Uiso calc PR 0.480(17) B 2
C C19' 0.187(2) 0.0299(5) 0.4283(6) 0.0656(19) Uani d P 0.480(17) B 2
H H19' 0.2726 0.0471 0.4941 0.079 Uiso calc PR 0.480(17) B 2
C C15 -0.125(2) 0.0841(7) 0.3299(9) 0.070(2) Uani d P 0.520(17) B 1
H H15 -0.2481 0.1365 0.3260 0.085 Uiso calc PR 0.520(17) B 1
C C16 -0.177(3) -0.0309(8) 0.2637(9) 0.092(3) Uani d P 0.520(17) B 1
H H16 -0.3414 -0.0559 0.2175 0.110 Uiso calc PR 0.520(17) B 1
C C18 0.249(2) -0.0711(8) 0.3364(9) 0.093(2) Uani d P 0.520(17) B 1
H H18 0.3755 -0.1223 0.3410 0.111 Uiso calc PR 0.520(17) B 1
C C19 0.302(2) 0.0446(5) 0.4016(7) 0.0728(18) Uani d P 0.520(17) B 1
H H19 0.4686 0.0717 0.4466 0.087 Uiso calc PR 0.520(17) B 1

loop_
_atom_site_aniso_label
_atom_site_aniso_U_11
_atom_site_aniso_U_22
_atom_site_aniso_U_33
_atom_site_aniso_U_12
_atom_site_aniso_U_13
_atom_site_aniso_U_23
N1 0.0510(8) 0.0380(6) 0.0337(6) 0.0102(5) 0.0050(5) 0.0110(5)
O1 0.0833(9) 0.0519(7) 0.0505(7) 0.0265(6) 0.0074(6) 0.0225(5)
O11 0.0917(10) 0.0418(6) 0.0484(7) 0.0205(6) 0.0270(6) 0.0107(5)
N2 0.0609(9) 0.0457(7) 0.0354(6) 0.0132(6) 0.0033(5) 0.0148(5)
N3 0.0569(8) 0.0424(7) 0.0361(6) 0.0138(6) 0.0106(5) 0.0140(5)
C1 0.0403(8) 0.0397(7) 0.0357(7) 0.0066(6) 0.0059(5) 0.0107(6)
C2 0.0445(9) 0.0535(9) 0.0443(8) 0.0132(7) 0.0060(6) 0.0163(7)
C3 0.0554(11) 0.0586(10) 0.0576(10) 0.0254(8) 0.0126(8) 0.0173(8)
C4 0.0684(12) 0.0570(10) 0.0483(9) 0.0220(9) 0.0181(8) 0.0087(8)
C5 0.0624(11) 0.0537(9) 0.0365(7) 0.0121(8) 0.0093(7) 0.0114(7)
C6 0.0476(9) 0.0413(7) 0.0380(7) 0.0079(6) 0.0072(6) 0.0144(6)
C7 0.0616(10) 0.0388(7) 0.0418(7) 0.0105(7) 0.0108(7) 0.0196(6)
C8 0.0646(10) 0.0370(7) 0.0425(8) 0.0077(7) 0.0054(7) 0.0126(6)
C11 0.0482(9) 0.0390(7) 0.0323(6) 0.0072(6) 0.0034(6) 0.0080(5)
C12 0.0476(9) 0.0442(8) 0.0352(7) 0.0124(6) 0.0044(6) 0.0132(6)
C13 0.0809(13) 0.0517(9) 0.0382(8) 0.0133(8) 0.0079(8) 0.0202(7)
C14 0.0615(11) 0.0476(9) 0.0486(9) 0.0132(7) 0.0129(7) 0.0230(7)
C17 0.116(2) 0.0470(11) 0.0933(19) 0.0091(12) 0.0246(16) 0.0120(11)
C15' 0.071(5) 0.046(2) 0.049(3) 0.013(3) 0.006(2) 0.015(2)
C16' 0.092(6) 0.049(3) 0.062(3) 0.003(3) 0.015(3) 0.007(2)
C18' 0.106(7) 0.055(3) 0.115(6) 0.030(4) 0.029(5) 0.047(3)
C19' 0.076(5) 0.065(3) 0.073(3) 0.025(3) 0.010(3) 0.040(2)
C15 0.071(5) 0.052(2) 0.082(6) 0.013(3) 0.000(3) 0.018(3)
C16 0.095(6) 0.067(3) 0.093(6) -0.008(4) -0.013(4) 0.013(4)
C18 0.095(6) 0.066(4) 0.128(6) 0.039(4) 0.040(4) 0.035(4)
C19 0.068(4) 0.066(3) 0.090(4) 0.017(2) 0.010(3) 0.031(3)

loop_
_atom_type_symbol
_atom_type_description
_atom_type_scat_dispersion_real
_atom_type_scat_dispersion_imag
_atom_type_scat_source
C C 0.0181 0.0091 'International Tables Vol C Tables 4.2.6.8 and 6.1.1.4'
H H 0.0000 0.0000 'International Tables Vol C Tables 4.2.6.8 and 6.1.1.4'
N N 0.0311 0.0180 'International Tables Vol C Tables 4.2.6.8 and 6.1.1.4'
O O 0.0492 0.0322 'International Tables Vol C Tables 4.2.6.8 and 6.1.1.4'

loop_
_geom_angle_atom_site_label_1
_geom_angle_atom_site_label_2
_geom_angle_atom_site_label_3
_geom_angle
_geom_angle_publ_flag
C11 N1 C1 125.98(12) n
C11 N1 C8 118.09(13) n
C1 N1 C8 114.39(12) n
C7 N2 C6 123.31(14) n
C7 N2 H2N 115.6 n
C6 N2 H2N 121.0 n
C12 N3 C13 113.15(13) n
C12 N3 H3N 107.7 n
C13 N3 H3N 112.2 n
C2 C1 C6 119.70(14) n
C2 C1 N1 124.13(13) n
C6 C1 N1 116.17(13) n
C1 C2 C3 119.80(15) n
C1 C2 H2 120.1 n
C3 C2 H2 120.1 n
C4 C3 C2 120.51(16) n
C4 C3 H3 119.7 n
C2 C3 H3 119.7 n
C5 C4 C3 119.98(16) n
C5 C4 H4 120.0 n
C3 C4 H4 120.0 n
C4 C5 C6 120.24(16) n
C4 C5 H5 119.9 n
C6 C5 H5 119.9 n
C5 C6 C1 119.70(15) n
C5 C6 N2 120.69(14) n
C1 C6 N2 119.58(14) n
O1 C7 N2 122.90(15) n
O1 C7 C8 122.08(15) n
N2 C7 C8 115.00(14) n
N1 C8 C7 110.73(13) n
N1 C8 H8A 109.5 n
C7 C8 H8A 109.5 n
N1 C8 H8B 109.5 n
C7 C8 H8B 109.5 n
H8A C8 H8B 108.1 n
O11 C11 N1 119.82(14) n
O11 C11 C12 120.36(14) n
N1 C11 C12 119.81(13) n
N3 C12 C11 109.11(12) n
N3 C12 H12A 109.9 n
C11 C12 H12A 109.9 n
N3 C12 H12B 109.9 n
C11 C12 H12B 109.9 n
H12A C12 H12B 108.3 n
N3 C13 C14 113.35(13) n
N3 C13 H13A 108.9 n
C14 C13 H13A 108.9 n
N3 C13 H13B 108.9 n
C14 C13 H13B 108.9 n
H13A C13 H13B 107.7 n
C15 C14 C19 121.0(5) n
C15' C14 C19' 115.3(4) n
C15 C14 C13 118.9(4) n
C19 C14 C13 120.0(3) n
C15' C14 C13 123.8(4) n
C19' C14 C13 120.7(3) n
C16' C17 C18' 121.5(5) n
C18 C17 C16 117.6(5) n
C16' C17 H17 118.1 n
C18' C17 H17 120.4 n
C18 C17 H17 121.2 n
C16 C17 H17 121.2 n
C16' C15' C14 123.0(8) n
C16' C15' H15' 118.5 n
C14 C15' H15' 118.5 n
C17 C16' C15' 118.9(8) n
C17 C16' H16' 120.6 n
C15' C16' H16' 120.6 n
C17 C18' C19' 120.2(6) n
C17 C18' H18' 119.9 n
C19' C18' H18' 119.9 n
C18' C19' C14 120.8(6) n
C18' C19' H19' 119.6 n
C14 C19' H19' 119.6 n
C14 C15 C16 119.7(8) n
C14 C15 H15 120.1 n
C16 C15 H15 120.1 n
C15 C16 C17 120.9(8) n
C15 C16 H16 119.5 n
C17 C16 H16 119.5 n
C17 C18 C19 121.0(7) n
C17 C18 H18 119.5 n
C19 C18 H18 119.5 n
C14 C19 C18 119.5(6) n
C14 C19 H19 120.3 n
C18 C19 H19 120.3 n

loop_
_geom_bond_atom_site_label_1
_geom_bond_atom_site_label_2
_geom_bond_distance
_geom_bond_publ_flag
N1 C11 1.3743(19) n
N1 C1 1.4247(18) n
N1 C8 1.4593(19) n
O1 C7 1.230(2) n
O11 C11 1.2230(19) n
N2 C7 1.342(2) n
N2 C6 1.399(2) n
N2 H2N 0.8824 n
N3 C12 1.450(2) n
N3 C13 1.456(2) n
N3 H3N 0.9049 n
C1 C2 1.383(2) n
C1 C6 1.399(2) n
C2 C3 1.385(2) n
C2 H2 0.9300 n
C3 C4 1.380(3) n
C3 H3 0.9300 n
C4 C5 1.377(3) n
C4 H4 0.9300 n
C5 C6 1.387(2) n
C5 H5 0.9300 n
C7 C8 1.510(2) n
C8 H8A 0.9700 n
C8 H8B 0.9700 n
C11 C12 1.509(2) n
C12 H12A 0.9700 n
C12 H12B 0.9700 n
C13 C14 1.509(2) n
C13 H13A 0.9700 n
C13 H13B 0.9700 n
C14 C15 1.337(10) n
C14 C19 1.387(6) n
C14 C15' 1.394(9) n
C14 C19' 1.395(5) n
C17 C16' 1.335(10) n
C17 C18' 1.349(11) n
C17 C18 1.369(11) n
C17 C16 1.414(11) n
C17 H17 0.9300 n
C15' C16' 1.373(11) n
C15' H15' 0.9300 n
C16' H16' 0.9300 n
C18' C19' 1.387(11) n
C18' H18' 0.9300 n
C19' H19' 0.9300 n
C15 C16 1.388(12) n
C15 H15 0.9300 n
C16 H16 0.9300 n
C18 C19 1.391(11) n
C18 H18 0.9300 n
C19 H19 0.9300 n

loop_
_geom_hbond_atom_site_label_D
_geom_hbond_atom_site_label_H
_geom_hbond_atom_site_label_A
_geom_hbond_site_symmetry_A
_geom_hbond_distance_DH
_geom_hbond_distance_HA
_geom_hbond_distance_DA
_geom_hbond_angle_DHA
N2 H2N O1 2_565 0.88 2.00 2.879(2) 175.0
N3 H3N O11 . 0.90 2.25 2.6804(18) 108.6
N3 H3N O11 2_566 0.90 2.36 3.056(2) 133.8
C2 H2 N3 1_655 0.93 2.62 3.535(2) 169.2
C8 H8B O11 . 0.97 2.23 2.682(2) 107.1
C17 H17 O1 1_545 0.93 2.53 3.422(3) 161.1

loop_
_geom_torsion_atom_site_label_1
_geom_torsion_atom_site_label_2
_geom_torsion_atom_site_label_3
_geom_torsion_atom_site_label_4
_geom_torsion
_geom_torsion_publ_flag
C11 N1 C1 C2 -50.3(2) n
C8 N1 C1 C2 144.16(16) n
C11 N1 C1 C6 130.61(16) n
C8 N1 C1 C6 -34.89(19) n
C6 C1 C2 C3 -3.2(2) n
N1 C1 C2 C3 177.82(15) n
C1 C2 C3 C4 1.9(3) n
C2 C3 C4 C5 0.3(3) n
C3 C4 C5 C6 -1.2(3) n
C4 C5 C6 C1 -0.1(3) n
C4 C5 C6 N2 -178.06(16) n
C2 C1 C6 C5 2.2(2) n
N1 C1 C6 C5 -178.66(14) n
C2 C1 C6 N2 -179.74(14) n
N1 C1 C6 N2 -0.7(2) n
C7 N2 C6 C5 -164.15(16) n
C7 N2 C6 C1 17.9(2) n
C6 N2 C7 O1 -179.41(15) n
C6 N2 C7 C8 2.1(2) n
C11 N1 C8 C7 -113.87(16) n
C1 N1 C8 C7 52.85(19) n
O1 C7 C8 N1 145.30(16) n
N2 C7 C8 N1 -36.2(2) n
C1 N1 C11 O11 -171.28(15) n
C8 N1 C11 O11 -6.3(2) n
C1 N1 C11 C12 9.4(2) n
C8 N1 C11 C12 174.44(13) n
C13 N3 C12 C11 -163.52(13) n
O11 C11 C12 N3 27.0(2) n
N1 C11 C12 N3 -153.67(14) n
C12 N3 C13 C14 -73.1(2) n
N3 C13 C14 C15 -45.8(7) n
N3 C13 C14 C19 132.5(6) n
N3 C13 C14 C15' -18.3(6) n
N3 C13 C14 C19' 167.4(6) n
C15 C14 C15' C16' -95.3(18) n
C19 C14 C15' C16' 25.8(8) n
C19' C14 C15' C16' -6.4(8) n
C13 C14 C15' C16' 179.0(5) n
C18' C17 C16' C15' -0.1(9) n
C18 C17 C16' C15' -30.8(8) n
C16 C17 C16' C15' 73.5(13) n
C14 C15' C16' C17 4.3(10) n
C16' C17 C18' C19' -1.4(10) n
C18 C17 C18' C19' 80.6(13) n
C16 C17 C18' C19' -29.0(9) n
C17 C18' C19' C14 -1.1(10) n
C15 C14 C19' C18' 30.8(8) n
C19 C14 C19' C18' -82.6(9) n
C15' C14 C19' C18' 4.7(8) n
C13 C14 C19' C18' 179.5(5) n
C19 C14 C15 C16 4.4(8) n
C15' C14 C15 C16 73.9(16) n
C19' C14 C15 C16 -28.0(8) n
C13 C14 C15 C16 -177.3(5) n
C14 C15 C16 C17 -2.7(11) n
C16' C17 C16 C15 -87.1(16) n
C18' C17 C16 C15 31.7(9) n
C18 C17 C16 C15 1.7(10) n
C16' C17 C18 C19 27.1(9) n
C18' C17 C18 C19 -85.5(13) n
C16 C17 C18 C19 -2.4(9) n
C15 C14 C19 C18 -5.1(8) n
C15' C14 C19 C18 -29.0(7) n
C19' C14 C19 C18 76.5(9) n
C13 C14 C19 C18 176.7(5) n
C17 C18 C19 C14 4.1(10) n
